data_9008981
loop_
_publ_author_name
'Wyckoff, R. W. G.'

_publ_section_title
;
 Second edition. Interscience Publishers, New York, New York
;
_journal_name_full 'Crystal Structures'
_journal_page_first 85
_journal_page_last 237
_journal_volume 1
_journal_year 1963
_chemical_formula_structural TlI
_chemical_formula_sum 'I Tl'
_space_group_IT_number 63
_symmetry_space_group_name_Hall '-C 2c 2'
_symmetry_space_group_name_H-M 'C m c m'
_cell_angle_alpha 90
_cell_angle_beta 90
_cell_angle_gamma 90
_cell_length_a 4.582
_cell_length_b 12.92
_cell_length_c 5.251
_cell_formula_units_Z 4
_cell_volume 310.856
_database_code_amcsd 0011659
_exptl_crystal_density_diffrn 7.079
_cod_original_formula_sum 'Tl I'
_cod_database_code 9008981
_amcsd_formula_title TlI

loop_
_space_group_symop_operation_xyz
x,y,z
1/2+x,1/2+y,z
x,-y,1/2+z
1/2+x,1/2-y,1/2+z
-x,y,1/2-z
1/2-x,1/2+y,1/2-z
-x,y,z
1/2-x,1/2+y,z
x,-y,-z
1/2+x,1/2-y,-z
x,y,1/2-z
1/2+x,1/2+y,1/2-z
-x,-y,1/2+z
1/2-x,1/2-y,1/2+z
-x,-y,-z
1/2-x,1/2-y,-z

loop_
_atom_site_label
_atom_site_fract_x
_atom_site_fract_y
_atom_site_fract_z
Tl 0.00000 0.39200 0.25000
I 0.00000 0.13330 0.25000

loop_
_cod_related_entry_id
_cod_related_entry_database
_cod_related_entry_code
1 AMCSD 0011659
